data_7150663
loop_
_publ_author_name
'Lu, Hua'
'Xiong, Liqin'
'Liu, Hanzhuang'
'Yu, Mengxiao'
'Shen, Zhen'
'Li, Fuyou'
'You, Xiaozeng'

_publ_section_title
;
 A highly selective and sensitive fluorescent turn-on sensor for Hg2+
 and its application in live cell imaging
;
_journal_issue 12
_journal_name_full 'Organic &amp; Biomolecular Chemistry'
_journal_page_first 2554
_journal_page_last 2558
_journal_paper_doi 10.1039/b902912e
_journal_volume 7
_journal_year 2009
_chemical_formula_sum 'C26 H29 B F2 N4 O2'
_chemical_formula_weight 478.34
_chemical_name_systematic
;
?
;
_space_group_IT_number 14
_symmetry_cell_setting monoclinic
_symmetry_space_group_name_Hall '-P 2ybc'
_symmetry_space_group_name_H-M 'P 1 21/c 1'
_atom_sites_solution_hydrogens geom
_atom_sites_solution_primary direct
_atom_sites_solution_secondary difmap
_audit_creation_method SHELXL-97
_cell_angle_alpha 90.00
_cell_angle_beta 127.732(5)
_cell_angle_gamma 90.00
_cell_formula_units_Z 4
_cell_length_a 14.6725(14)
_cell_length_b 10.8383(10)
_cell_length_c 18.7883(13)
_cell_measurement_reflns_used 2135
_cell_measurement_temperature 293(2)
_cell_measurement_theta_max 28.26
_cell_measurement_theta_min 2.17
_cell_volume 2363.0(4)
_computing_cell_refinement SMART
_computing_data_collection 'SMART (Bruker, 2000)'
_computing_data_reduction 'SAINT (Bruker, 2000)'
_computing_molecular_graphics SHELXTL
_computing_publication_material SHELXTL
_computing_structure_refinement SHELXTL
_computing_structure_solution 'SHELXTL (Bruker, 2000)'
_diffrn_ambient_temperature 298(2)
_diffrn_measured_fraction_theta_full 0.961
_diffrn_measured_fraction_theta_max 0.961
_diffrn_measurement_device_type 'Bruker Smart Apex CCD '
_diffrn_measurement_method 'phi and omega scans'
_diffrn_radiation_monochromator graphite
_diffrn_radiation_source 'fine-focus sealed tube'
_diffrn_radiation_type MoK\a
_diffrn_radiation_wavelength 0.71073
_diffrn_reflns_av_R_equivalents 0.0429
_diffrn_reflns_av_sigmaI/netI 0.0592
_diffrn_reflns_limit_h_max 19
_diffrn_reflns_limit_h_min -19
_diffrn_reflns_limit_k_max 14
_diffrn_reflns_limit_k_min -14
_diffrn_reflns_limit_l_max 19
_diffrn_reflns_limit_l_min -24
_diffrn_reflns_number 14167
_diffrn_reflns_theta_full 28.26
_diffrn_reflns_theta_max 28.26
_diffrn_reflns_theta_min 2.17
_exptl_absorpt_coefficient_mu 0.097
_exptl_absorpt_correction_T_max 0.9810
_exptl_absorpt_correction_T_min 0.9781
_exptl_absorpt_correction_type multi-scan
_exptl_absorpt_process_details 'SADABS; Bruker, 2000'
_exptl_crystal_colour red
_exptl_crystal_density_diffrn 1.345
_exptl_crystal_density_method 'not measured'
_exptl_crystal_description block
_exptl_crystal_F_000 1008
_exptl_crystal_size_max 0.23
_exptl_crystal_size_mid 0.21
_exptl_crystal_size_min 0.20
_refine_diff_density_max 0.883
_refine_diff_density_min -0.685
_refine_diff_density_rms 0.070
_refine_ls_extinction_method none
_refine_ls_goodness_of_fit_ref 0.930
_refine_ls_hydrogen_treatment constr
_refine_ls_matrix_type full
_refine_ls_number_parameters 316
_refine_ls_number_reflns 5629
_refine_ls_number_restraints 0
_refine_ls_restrained_S_all 0.930
_refine_ls_R_factor_all 0.1056
_refine_ls_R_factor_gt 0.0673
_refine_ls_shift/su_max 0.004
_refine_ls_shift/su_mean 0.000
_refine_ls_structure_factor_coef Fsqd
_refine_ls_weighting_details 'calc w=1/[\s^2^(Fo^2^)+(0.1307P)^2^+0.0000P] where P=(Fo^2^+2Fc^2^)/3'
_refine_ls_weighting_scheme calc
_refine_ls_wR_factor_gt 0.1892
_refine_ls_wR_factor_ref 0.2121
_reflns_number_gt 3127
_reflns_number_total 5629
_reflns_threshold_expression >2sigma(I)
_cod_data_source_file b902912e.txt
_cod_data_source_block y
_cod_original_sg_symbol_H-M 'P 21/c'
_cod_database_code 7150663

loop_
_symmetry_equiv_pos_as_xyz
'x, y, z'
'-x, y+1/2, -z+1/2'
'-x, -y, -z'
'x, -y-1/2, z-1/2'

loop_
_atom_site_label
_atom_site_type_symbol
_atom_site_fract_x
_atom_site_fract_y
_atom_site_fract_z
_atom_site_U_iso_or_equiv
_atom_site_adp_type
_atom_site_occupancy
_atom_site_symmetry_multiplicity
_atom_site_calc_flag
_atom_site_refinement_flags
_atom_site_disorder_assembly
_atom_site_disorder_group
B1 B 0.3666(2) 0.8622(3) 0.4604(2) 0.0432(7) Uani 1 1 d . . .
C1 C 0.53941(19) 0.8476(2) 0.63290(16) 0.0367(5) Uani 1 1 d . . .
C2 C 0.5739(2) 0.9078(2) 0.71278(17) 0.0422(6) Uani 1 1 d . . .
C3 C 0.6804(2) 0.8872(3) 0.80745(18) 0.0537(7) Uani 1 1 d . . .
H3A H 0.6844 0.9476 0.8466 0.081 Uiso 1 1 d R . .
H3B H 0.7472 0.8942 0.8095 0.081 Uiso 1 1 d R . .
H3C H 0.6777 0.8061 0.8267 0.081 Uiso 1 1 d R . .
C4 C 0.4903(2) 0.9948(2) 0.68708(18) 0.0451(6) Uani 1 1 d . . .
H4 H 0.4901 1.0482 0.7257 0.068 Uiso 1 1 d R . .
C5 C 0.4065(2) 0.9893(2) 0.59390(18) 0.0435(6) Uani 1 1 d . . .
C6 C 0.3010(2) 1.0672(3) 0.5365(2) 0.0565(7) Uani 1 1 d . . .
H6A H 0.3145 1.1313 0.5088 0.085 Uiso 1 1 d R . .
H6B H 0.2827 1.1035 0.5730 0.085 Uiso 1 1 d R . .
H6C H 0.2377 1.0168 0.4908 0.085 Uiso 1 1 d R . .
C7 C 0.4214(2) 0.7250(3) 0.37987(18) 0.0474(6) Uani 1 1 d . . .
C8 C 0.3187(3) 0.7588(3) 0.28809(19) 0.0610(8) Uani 1 1 d . . .
H8A H 0.2501 0.7384 0.2813 0.091 Uiso 1 1 d R . .
H8B H 0.3199 0.7140 0.2446 0.091 Uiso 1 1 d R . .
H8C H 0.3197 0.8458 0.2788 0.091 Uiso 1 1 d R . .
C9 C 0.5071(2) 0.6395(3) 0.40415(19) 0.0494(7) Uani 1 1 d . . .
H9 H 0.5109 0.5943 0.3640 0.074 Uiso 1 1 d R . .
C10 C 0.5856(2) 0.6334(2) 0.49667(19) 0.0458(6) Uani 1 1 d . . .
C11 C 0.6873(3) 0.5488(3) 0.5477(2) 0.0579(8) Uani 1 1 d . . .
H11A H 0.6916 0.5030 0.5061 0.087 Uiso 1 1 d R . .
H11B H 0.6793 0.4928 0.5831 0.087 Uiso 1 1 d R . .
H11C H 0.7564 0.5965 0.5865 0.087 Uiso 1 1 d R . .
C12 C 0.5463(2) 0.7201(2) 0.52986(17) 0.0382(5) Uani 1 1 d . . .
C13 C 0.59315(19) 0.7585(2) 0.61613(16) 0.0372(5) Uani 1 1 d . . .
C14 C 0.70758(19) 0.7083(2) 0.69394(16) 0.0348(5) Uani 1 1 d . . .
C15 C 0.7151(2) 0.6069(2) 0.74130(17) 0.0402(6) Uani 1 1 d . . .
H15 H 0.6484 0.5690 0.7262 0.060 Uiso 1 1 d R . .
C16 C 0.8220(2) 0.5610(2) 0.81151(17) 0.0385(5) Uani 1 1 d . . .
H16 H 0.8271 0.4931 0.8440 0.058 Uiso 1 1 d R . .
C17 C 0.92153(19) 0.6161(2) 0.83407(15) 0.0321(5) Uani 1 1 d . . .
C18 C 0.91550(19) 0.7204(2) 0.78696(15) 0.0311(5) Uani 1 1 d . . .
C19 C 0.80720(19) 0.7653(2) 0.71664(16) 0.0333(5) Uani 1 1 d . . .
H19 H 0.8013 0.8343 0.6846 0.050 Uiso 1 1 d R . .
C20 C 1.00335(19) 0.7644(2) 0.67488(16) 0.0343(5) Uani 1 1 d . . .
C21 C 1.0130(3) 0.6369(2) 0.6797(2) 0.0480(7) Uani 1 1 d . . .
H21 H 1.0349 0.5957 0.7314 0.072 Uiso 1 1 d R . .
C22 C 0.9898(3) 0.5716(2) 0.6073(2) 0.0555(8) Uani 1 1 d . . .
H22 H 0.9959 0.4861 0.6096 0.083 Uiso 1 1 d R . .
C23 C 0.9582(3) 0.6340(3) 0.5326(2) 0.0569(7) Uani 1 1 d . . .
H23 H 0.9399 0.5920 0.4822 0.085 Uiso 1 1 d R . .
C24 C 0.9543(3) 0.7608(3) 0.5338(2) 0.0557(7) Uani 1 1 d . . .
H24 H 0.9354 0.8037 0.4835 0.084 Uiso 1 1 d R . .
C25 C 1.0245(2) 0.8410(2) 0.75051(16) 0.0373(5) Uani 1 1 d . . .
H25A H 1.1004 0.8781 0.7827 0.056 Uiso 1 1 d R . .
H25B H 0.9686 0.9075 0.7249 0.056 Uiso 1 1 d R . .
C26 C 0.2326(6) 0.7005(4) 0.5707(3) 0.1125(17) Uani 1 1 d . . .
H26A H 0.3152 0.6980 0.6077 0.169 Uiso 1 1 d R . .
H26B H 0.2010 0.6817 0.5096 0.169 Uiso 1 1 d R . .
H26C H 0.2061 0.6409 0.5921 0.169 Uiso 1 1 d R . .
F1 F 0.33877(15) 0.96515(15) 0.40734(11) 0.0631(5) Uani 1 1 d . . .
F2 F 0.26575(13) 0.80118(16) 0.43161(12) 0.0609(5) Uani 1 1 d . . .
N1 N 0.44460(17) 0.77334(19) 0.45589(14) 0.0412(5) Uani 1 1 d . . .
N2 N 0.43506(16) 0.90074(18) 0.56087(14) 0.0393(5) Uani 1 1 d . . .
N3 N 1.01858(16) 0.77538(17) 0.81415(13) 0.0361(5) Uani 1 1 d . . .
H3 H 1.0788 0.7699 0.8694 0.054 Uiso 1 1 d R . .
N4 N 0.97643(18) 0.82562(18) 0.60283(14) 0.0420(5) Uani 1 1 d . . .
O1 O 1.02960(13) 0.57322(14) 0.90159(10) 0.0386(4) Uani 1 1 d . . .
H1 H 1.0294 0.4976 0.9010 0.058 Uiso 1 1 d R . .
O2 O 0.1977(4) 0.8176(4) 0.5749(3) 0.1479(15) Uani 1 1 d . . .
H2 H 0.1683 0.8531 0.5268 0.178 Uiso 1 1 d R . .

loop_
_atom_site_aniso_label
_atom_site_aniso_U_11
_atom_site_aniso_U_22
_atom_site_aniso_U_33
_atom_site_aniso_U_23
_atom_site_aniso_U_13
_atom_site_aniso_U_12
B1 0.0284(14) 0.0482(16) 0.0423(16) 0.0029(13) 0.0161(13) -0.0018(12)
C1 0.0239(11) 0.0431(12) 0.0401(13) -0.0007(10) 0.0180(10) -0.0010(9)
C2 0.0329(13) 0.0494(14) 0.0459(14) -0.0042(12) 0.0249(12) -0.0029(11)
C3 0.0439(15) 0.0699(18) 0.0417(15) -0.0073(14) 0.0234(13) 0.0059(14)
C4 0.0367(14) 0.0498(14) 0.0502(16) -0.0063(12) 0.0273(13) -0.0004(11)
C5 0.0306(13) 0.0420(13) 0.0569(16) 0.0004(12) 0.0263(12) 0.0003(10)
C6 0.0364(14) 0.0504(15) 0.0722(19) 0.0023(14) 0.0280(14) 0.0082(12)
C7 0.0368(14) 0.0586(16) 0.0417(15) -0.0100(12) 0.0214(12) -0.0156(12)
C8 0.0447(16) 0.081(2) 0.0415(16) -0.0088(15) 0.0183(13) -0.0141(15)
C9 0.0401(15) 0.0620(16) 0.0469(16) -0.0154(13) 0.0271(13) -0.0123(13)
C10 0.0351(13) 0.0492(14) 0.0538(16) -0.0136(12) 0.0276(13) -0.0087(11)
C11 0.0450(16) 0.0641(17) 0.0614(18) -0.0143(15) 0.0310(14) 0.0067(14)
C12 0.0268(11) 0.0456(13) 0.0383(13) -0.0025(11) 0.0179(10) -0.0035(10)
C13 0.0248(11) 0.0427(13) 0.0415(14) -0.0011(11) 0.0190(11) -0.0039(10)
C14 0.0280(11) 0.0402(12) 0.0350(12) -0.0022(10) 0.0186(10) 0.0019(9)
C15 0.0325(12) 0.0420(13) 0.0480(15) -0.0026(11) 0.0256(12) -0.0045(10)
C16 0.0400(13) 0.0370(12) 0.0408(13) 0.0009(10) 0.0259(11) -0.0026(10)
C17 0.0317(12) 0.0313(11) 0.0321(12) -0.0033(9) 0.0189(10) 0.0019(9)
C18 0.0277(11) 0.0349(11) 0.0304(11) -0.0047(9) 0.0177(10) -0.0016(9)
C19 0.0291(11) 0.0348(11) 0.0351(12) 0.0014(9) 0.0192(10) 0.0007(9)
C20 0.0260(11) 0.0331(11) 0.0432(13) 0.0016(10) 0.0209(11) -0.0006(9)
C21 0.0642(18) 0.0341(12) 0.0590(17) 0.0038(12) 0.0445(16) 0.0043(12)
C22 0.075(2) 0.0365(13) 0.074(2) -0.0030(14) 0.0558(18) 0.0003(13)
C23 0.066(2) 0.0530(16) 0.0543(17) -0.0074(14) 0.0384(16) 0.0055(14)
C24 0.068(2) 0.0540(16) 0.0442(16) 0.0088(13) 0.0335(15) 0.0175(14)
C25 0.0349(13) 0.0341(11) 0.0430(14) -0.0018(10) 0.0240(11) -0.0046(9)
C26 0.181(6) 0.078(3) 0.100(4) 0.008(2) 0.097(4) 0.011(3)
F1 0.0617(11) 0.0611(10) 0.0542(10) 0.0150(8) 0.0292(9) 0.0155(8)
F2 0.0273(8) 0.0790(11) 0.0638(11) -0.0144(9) 0.0214(8) -0.0102(7)
N1 0.0279(10) 0.0493(12) 0.0386(12) -0.0030(9) 0.0163(9) -0.0055(9)
N2 0.0255(10) 0.0433(11) 0.0452(12) -0.0004(9) 0.0196(9) 0.0002(8)
N3 0.0253(10) 0.0423(10) 0.0336(10) -0.0005(9) 0.0145(8) -0.0041(8)
N4 0.0412(12) 0.0380(10) 0.0406(12) 0.0040(9) 0.0218(10) 0.0062(9)
O1 0.0315(9) 0.0321(8) 0.0370(9) 0.0005(7) 0.0133(7) 0.0015(6)
O2 0.177(5) 0.135(3) 0.130(3) 0.022(3) 0.093(3) 0.031(3)

loop_
_atom_type_symbol
_atom_type_description
_atom_type_scat_dispersion_real
_atom_type_scat_dispersion_imag
_atom_type_scat_source
C C 0.0033 0.0016 'International Tables Vol C Tables 4.2.6.8 and 6.1.1.4'
H H 0.0000 0.0000 'International Tables Vol C Tables 4.2.6.8 and 6.1.1.4'
B B 0.0013 0.0007 'International Tables Vol C Tables 4.2.6.8 and 6.1.1.4'
F F 0.0171 0.0103 'International Tables Vol C Tables 4.2.6.8 and 6.1.1.4'
N N 0.0061 0.0033 'International Tables Vol C Tables 4.2.6.8 and 6.1.1.4'
O O 0.0106 0.0060 'International Tables Vol C Tables 4.2.6.8 and 6.1.1.4'

loop_
_geom_angle_atom_site_label_1
_geom_angle_atom_site_label_2
_geom_angle_atom_site_label_3
_geom_angle
_geom_angle_site_symmetry_1
_geom_angle_site_symmetry_3
_geom_angle_publ_flag
F1 B1 F2 109.2(2) . . ?
F1 B1 N1 111.6(2) . . ?
F2 B1 N1 109.3(2) . . ?
F1 B1 N2 110.1(2) . . ?
F2 B1 N2 110.0(2) . . ?
N1 B1 N2 106.6(2) . . ?
C13 C1 N2 119.9(2) . . ?
C13 C1 C2 132.2(2) . . ?
N2 C1 C2 107.7(2) . . ?
C4 C2 C1 106.2(2) . . ?
C4 C2 C3 125.1(2) . . ?
C1 C2 C3 128.7(2) . . ?
C2 C3 H3A 109.8 . . ?
C2 C3 H3B 109.4 . . ?
H3A C3 H3B 109.5 . . ?
C2 C3 H3C 109.2 . . ?
H3A C3 H3C 109.5 . . ?
H3B C3 H3C 109.5 . . ?
C2 C4 C5 108.8(2) . . ?
C2 C4 H4 125.4 . . ?
C5 C4 H4 125.9 . . ?
N2 C5 C4 109.1(2) . . ?
N2 C5 C6 123.4(2) . . ?
C4 C5 C6 127.6(2) . . ?
C5 C6 H6A 109.5 . . ?
C5 C6 H6B 109.6 . . ?
H6A C6 H6B 109.5 . . ?
C5 C6 H6C 109.4 . . ?
H6A C6 H6C 109.5 . . ?
H6B C6 H6C 109.5 . . ?
N1 C7 C9 108.5(2) . . ?
N1 C7 C8 123.4(3) . . ?
C9 C7 C8 128.0(3) . . ?
C7 C8 H8A 109.5 . . ?
C7 C8 H8B 109.3 . . ?
H8A C8 H8B 109.5 . . ?
C7 C8 H8C 109.7 . . ?
H8A C8 H8C 109.5 . . ?
H8B C8 H8C 109.5 . . ?
C10 C9 C7 109.6(2) . . ?
C10 C9 H9 125.4 . . ?
C7 C9 H9 125.1 . . ?
C9 C10 C12 105.6(2) . . ?
C9 C10 C11 125.0(2) . . ?
C12 C10 C11 129.3(2) . . ?
C10 C11 H11A 109.4 . . ?
C10 C11 H11B 109.6 . . ?
H11A C11 H11B 109.5 . . ?
C10 C11 H11C 109.4 . . ?
H11A C11 H11C 109.5 . . ?
H11B C11 H11C 109.5 . . ?
C13 C12 N1 120.3(2) . . ?
C13 C12 C10 131.7(2) . . ?
N1 C12 C10 107.9(2) . . ?
C12 C13 C1 121.8(2) . . ?
C12 C13 C14 119.4(2) . . ?
C1 C13 C14 118.7(2) . . ?
C15 C14 C19 120.2(2) . . ?
C15 C14 C13 121.3(2) . . ?
C19 C14 C13 118.5(2) . . ?
C14 C15 C16 119.9(2) . . ?
C14 C15 H15 120.1 . . ?
C16 C15 H15 120.0 . . ?
C17 C16 C15 120.4(2) . . ?
C17 C16 H16 119.7 . . ?
C15 C16 H16 119.9 . . ?
O1 C17 C16 123.0(2) . . ?
O1 C17 C18 116.56(19) . . ?
C16 C17 C18 120.5(2) . . ?
C19 C18 N3 123.3(2) . . ?
C19 C18 C17 118.3(2) . . ?
N3 C18 C17 118.4(2) . . ?
C14 C19 C18 120.7(2) . . ?
C14 C19 H19 119.6 . . ?
C18 C19 H19 119.7 . . ?
N4 C20 C21 121.2(2) . . ?
N4 C20 C25 116.46(19) . . ?
C21 C20 C25 122.3(2) . . ?
C22 C21 C20 119.5(2) . . ?
C22 C21 H21 120.3 . . ?
C20 C21 H21 120.1 . . ?
C23 C22 C21 119.1(2) . . ?
C23 C22 H22 120.5 . . ?
C21 C22 H22 120.4 . . ?
C22 C23 C24 118.2(3) . . ?
C22 C23 H23 120.8 . . ?
C24 C23 H23 121.0 . . ?
N4 C24 C23 123.8(3) . . ?
N4 C24 H24 118.0 . . ?
C23 C24 H24 118.2 . . ?
N3 C25 C20 115.39(19) . . ?
N3 C25 H25A 108.4 . . ?
C20 C25 H25A 108.3 . . ?
N3 C25 H25B 108.5 . . ?
C20 C25 H25B 108.5 . . ?
H25A C25 H25B 107.5 . . ?
O2 C26 H26A 109.3 . . ?
O2 C26 H26B 109.7 . . ?
H26A C26 H26B 109.5 . . ?
O2 C26 H26C 109.4 . . ?
H26A C26 H26C 109.5 . . ?
H26B C26 H26C 109.5 . . ?
C7 N1 C12 108.4(2) . . ?
C7 N1 B1 125.8(2) . . ?
C12 N1 B1 125.6(2) . . ?
C5 N2 C1 108.2(2) . . ?
C5 N2 B1 126.9(2) . . ?
C1 N2 B1 124.9(2) . . ?
C18 N3 C25 120.59(19) . . ?
C18 N3 H3 119.6 . . ?
C25 N3 H3 119.8 . . ?
C24 N4 C20 118.1(2) . . ?
C17 O1 H1 109.5 . . ?
C26 O2 H2 109.3 . . ?

loop_
_geom_bond_atom_site_label_1
_geom_bond_atom_site_label_2
_geom_bond_distance
_geom_bond_site_symmetry_2
_geom_bond_publ_flag
B1 F1 1.382(3) . ?
B1 F2 1.393(3) . ?
B1 N1 1.537(4) . ?
B1 N2 1.557(4) . ?
C1 C13 1.399(3) . ?
C1 N2 1.404(3) . ?
C1 C2 1.416(3) . ?
C2 C4 1.379(3) . ?
C2 C3 1.501(4) . ?
C3 H3A 0.9600 . ?
C3 H3B 0.9601 . ?
C3 H3C 0.9600 . ?
C4 C5 1.395(4) . ?
C4 H4 0.9300 . ?
C5 N2 1.341(3) . ?
C5 C6 1.493(4) . ?
C6 H6A 0.9600 . ?
C6 H6B 0.9600 . ?
C6 H6C 0.9600 . ?
C7 N1 1.355(3) . ?
C7 C9 1.395(4) . ?
C7 C8 1.483(4) . ?
C8 H8A 0.9600 . ?
C8 H8B 0.9600 . ?
C8 H8C 0.9600 . ?
C9 C10 1.379(4) . ?
C9 H9 0.9301 . ?
C10 C12 1.430(3) . ?
C10 C11 1.495(4) . ?
C11 H11A 0.9600 . ?
C11 H11B 0.9601 . ?
C11 H11C 0.9600 . ?
C12 C13 1.382(3) . ?
C12 N1 1.397(3) . ?
C13 C14 1.499(3) . ?
C14 C15 1.376(3) . ?
C14 C19 1.392(3) . ?
C15 C16 1.384(3) . ?
C15 H15 0.9300 . ?
C16 C17 1.382(3) . ?
C16 H16 0.9299 . ?
C17 O1 1.370(3) . ?
C17 C18 1.405(3) . ?
C18 C19 1.392(3) . ?
C18 N3 1.399(3) . ?
C19 H19 0.9300 . ?
C20 N4 1.332(3) . ?
C20 C21 1.386(3) . ?
C20 C25 1.505(3) . ?
C21 C22 1.378(4) . ?
C21 H21 0.9300 . ?
C22 C23 1.357(4) . ?
C22 H22 0.9300 . ?
C23 C24 1.376(4) . ?
C23 H23 0.9299 . ?
C24 N4 1.329(3) . ?
C24 H24 0.9300 . ?
C25 N3 1.439(3) . ?
C25 H25A 0.9701 . ?
C25 H25B 0.9700 . ?
C26 O2 1.389(5) . ?
C26 H26A 0.9600 . ?
C26 H26B 0.9600 . ?
C26 H26C 0.9600 . ?
N3 H3 0.8600 . ?
O1 H1 0.8200 . ?
O2 H2 0.8200 . ?
